data_4350535
loop_
_publ_author_name
'Ouellette, Wayne'
'Prosvirin, Andrey V.'
'Chieffo, Vincent'
'Dunbar, Kim R.'
'Hudson, Bruce'
'Zubieta, Jon'

_publ_section_title
;
 Solid-state coordination chemistry of the Cu/triazolate/X system (X = F-,
 Cl-, Br-, I-, OH-, and SO4(2-)).
;
_journal_issue 23
_journal_name_full 'Inorganic chemistry'
_journal_page_first 9346
_journal_page_last 9366
_journal_paper_doi 10.1021/ic061102e
_journal_volume 45
_journal_year 2006
_chemical_formula_sum 'C6 H22 Cu4 N9 O8.5'
_chemical_formula_weight 610.49
_space_group_IT_number 43
_space_group_name_Hall 'F 2 -2d'
_space_group_name_H-M_alt 'F d d 2'
_symmetry_cell_setting orthorhombic
_symmetry_space_group_name_H-M 'F d d 2'
_atom_sites_solution_hydrogens geom
_atom_sites_solution_primary direct
_atom_sites_solution_secondary difmap
_audit_creation_method SHELXL-97
_cell_angle_alpha 90.00
_cell_angle_beta 90.00
_cell_angle_gamma 90.00
_cell_formula_units_Z 16
_cell_length_a 6.5561(6)
_cell_length_b 21.983(2)
_cell_length_c 39.775(4)
_cell_measurement_reflns_used 7812
_cell_measurement_temperature 90(2)
_cell_measurement_theta_max 28.27
_cell_measurement_theta_min 2.76
_cell_volume 5732.5(9)
_computing_cell_refinement 'Bruker SMART'
_computing_data_collection 'Bruker SMART'
_computing_data_reduction 'Bruker SAINT'
_computing_molecular_graphics 'Bruker SHELXTL'
_computing_publication_material 'Bruker SHELXTL'
_computing_structure_refinement 'SHELXL-97 (Sheldrick, 1997)'
_computing_structure_solution 'SHELXS-97 (Sheldrick, 1990)'
_diffrn_ambient_temperature 90(2)
_diffrn_detector_area_resol_mean 512
_diffrn_measured_fraction_theta_full 0.986
_diffrn_measured_fraction_theta_max 0.986
_diffrn_measurement_device_type 'APEX CCD area detector'
_diffrn_measurement_method 'Phi and omega scans'
_diffrn_radiation_monochromator graphite
_diffrn_radiation_probe x-ray
_diffrn_radiation_type MoK\a
_diffrn_radiation_wavelength 0.71073
_diffrn_reflns_av_R_equivalents 0.0474
_diffrn_reflns_av_sigmaI/netI 0.0339
_diffrn_reflns_limit_h_max 8
_diffrn_reflns_limit_h_min -8
_diffrn_reflns_limit_k_max 29
_diffrn_reflns_limit_k_min -29
_diffrn_reflns_limit_l_max 52
_diffrn_reflns_limit_l_min -52
_diffrn_reflns_number 13835
_diffrn_reflns_theta_full 28.31
_diffrn_reflns_theta_max 28.31
_diffrn_reflns_theta_min 2.12
_diffrn_source 'fine-focus sealed tube'
_diffrn_standards_decay_% 0.001
_exptl_absorpt_coefficient_mu 5.933
_exptl_absorpt_correction_T_max 0.5884
_exptl_absorpt_correction_T_min 0.2239
_exptl_absorpt_correction_type multi-scan
_exptl_absorpt_process_details 'SADABS SHELXL-97 (SHELDRICK, 1997)'
_exptl_crystal_colour colorless
_exptl_crystal_density_diffrn 2.830
_exptl_crystal_density_meas 0
_exptl_crystal_density_method 'not measured'
_exptl_crystal_description plate
_exptl_crystal_F_000 4880
_exptl_crystal_size_max 0.36
_exptl_crystal_size_mid 0.12
_exptl_crystal_size_min 0.10
_platon_squeeze_details ' ?'
_refine_diff_density_max 1.644
_refine_diff_density_min -1.618
_refine_diff_density_rms 0.278
_refine_ls_abs_structure_details 'Flack H D (1983), Acta Cryst. A39, 876-881'
_refine_ls_abs_structure_Flack 0.00(17)
_refine_ls_extinction_method none
_refine_ls_goodness_of_fit_ref 1.080
_refine_ls_hydrogen_treatment mixed
_refine_ls_matrix_type full
_refine_ls_number_parameters 176
_refine_ls_number_reflns 3507
_refine_ls_number_restraints 95
_refine_ls_restrained_S_all 1.069
_refine_ls_R_factor_all 0.0834
_refine_ls_R_factor_gt 0.0830
_refine_ls_shift/su_max 0.000
_refine_ls_shift/su_mean 0.000
_refine_ls_structure_factor_coef Fsqd
_refine_ls_weighting_details 'calc w=1/[\s^2^(Fo^2^)+(0.0435P)^2^+683.3242P] where P=(Fo^2^+2Fc^2^)/3'
_refine_ls_weighting_scheme calc
_refine_ls_wR_factor_gt 0.1848
_refine_ls_wR_factor_ref 0.1850
_reflns_number_gt 3465
_reflns_number_total 3507
_reflns_threshold_expression >2sigma(I)
_cod_data_source_file ic061102esi20060619_105520.cif
_cod_data_source_block fdd2_compound_9_[Cu4(trz)3](OH)_7.5_H2O
_cod_depositor_comments
;
The following automatic conversions were performed:

data item '_symmetry_cell_setting' value 'Orthorhombic' was changed
to 'orthorhombic' in accordance with the
/home/saulius/struct/COD-crude-data/automatic-downloads/DataCite-retrospective/ACS/depositions/lib/dictionaries/cif_core.dic
dictionary named 'cif_core.dic' version 2.4.2 last updated on
2011-04-26.

Automatic conversion script
Id: cif_fix_values 6909 2019-04-08 15:41:33Z antanas 
;
_cod_original_cell_volume 5732.4(9)
_cod_original_sg_symbol_H-M Fdd2
_cod_original_formula_sum 'C6 H22 Cu4 N9 O8.50'
_cod_database_code 4350535

loop_
_symmetry_equiv_pos_as_xyz
'x, y, z'
'-x, -y, z'
'x+1/4, -y+1/4, z+1/4'
'-x+1/4, y+1/4, z+1/4'
'x, y+1/2, z+1/2'
'-x, -y+1/2, z+1/2'
'x+1/4, -y+3/4, z+3/4'
'-x+1/4, y+3/4, z+3/4'
'x+1/2, y, z+1/2'
'-x+1/2, -y, z+1/2'
'x+3/4, -y+1/4, z+3/4'
'-x+3/4, y+1/4, z+3/4'
'x+1/2, y+1/2, z'
'-x+1/2, -y+1/2, z'
'x+3/4, -y+3/4, z+1/4'
'-x+3/4, y+3/4, z+1/4'

loop_
_atom_site_label
_atom_site_type_symbol
_atom_site_fract_x
_atom_site_fract_y
_atom_site_fract_z
_atom_site_U_iso_or_equiv
_atom_site_adp_type
_atom_site_occupancy
_atom_site_symmetry_multiplicity
_atom_site_calc_flag
_atom_site_refinement_flags
Cu1 Cu 0.5000 0.0000 0.28203(6) 0.0521(9) Uani 1 2 d SD
Cu2 Cu 0.2500 0.2500 0.24798(8) 0.0724(13) Uani 1 2 d S
Cu3 Cu 0.3158(3) 0.17330(12) 0.17330(5) 0.0494(6) Uani 1 1 d .
Cu4 Cu 0.2500 0.2500 0.50104(4) 0.0136(3) Uani 1 2 d S
Cu5 Cu 0.0000 0.0000 0.46658(5) 0.0219(4) Uani 1 2 d S
Cu6 Cu 0.0457(2) 0.07669(6) 0.39289(3) 0.0159(3) Uani 1 1 d .
N1 N 0.415(2) 0.0719(5) 0.2569(4) 0.059(4) Uani 1 1 d DU
N2 N 0.353(2) 0.1392(7) 0.2150(4) 0.053(4) Uani 1 1 d DU
N3 N 0.349(3) 0.1684(8) 0.2445(4) 0.062(4) Uani 1 1 d DU
N4 N 0.275(2) 0.2159(6) 0.1339(3) 0.045(3) Uani 1 1 d U
N5 N 0.2500 0.2500 0.0832(4) 0.037(4) Uani 1 2 d SU
N6 N 0.1635(14) 0.1772(4) 0.4757(2) 0.0173(17) Uani 1 1 d U
N7 N 0.0757(11) 0.0817(3) 0.46520(19) 0.0083(13) Uani 1 1 d U
N8 N 0.0920(11) 0.1143(3) 0.43434(18) 0.0079(14) Uani 1 1 d U
N9 N 0.0176(11) 0.0315(3) 0.35394(17) 0.0059(13) Uani 1 1 d U
N10 N 0.0000 0.0000 0.3006(3) 0.015(2) Uani 1 2 d S
C1 C 0.397(3) 0.0852(8) 0.2218(4) 0.054(4) Uani 1 1 d DU
H1 H 0.4169 0.0552 0.2049 0.065 Uiso 1 1 calc R
C2 C 0.376(3) 0.1316(10) 0.2696(4) 0.068(5) Uani 1 1 d DU
H2 H 0.3715 0.1426 0.2927 0.081 Uiso 1 1 calc R
C3 C 0.283(2) 0.2054(7) 0.1024(4) 0.037(3) Uani 1 1 d U
H3 H 0.3128 0.1661 0.0938 0.044 Uiso 1 1 calc R
C4 C 0.1177(15) 0.1192(5) 0.4893(2) 0.0150(18) Uani 1 1 d U
H4 H 0.1178 0.1093 0.5125 0.018 Uiso 1 1 calc R
C5 C 0.1374(16) 0.1690(4) 0.4426(2) 0.0144(18) Uani 1 1 d U
H5 H 0.1512 0.2009 0.4267 0.017 Uiso 1 1 calc R
C6 C 0.0175(13) 0.0493(3) 0.3221(2) 0.0043(14) Uani 1 1 d U
H6 H 0.0281 0.0904 0.3150 0.005 Uiso 1 1 calc R

loop_
_atom_site_aniso_label
_atom_site_aniso_U_11
_atom_site_aniso_U_22
_atom_site_aniso_U_33
_atom_site_aniso_U_23
_atom_site_aniso_U_13
_atom_site_aniso_U_12
Cu1 0.0367(15) 0.090(2) 0.0297(13) 0.000 0.000 0.0319(16)
Cu2 0.0471(18) 0.127(4) 0.0430(17) 0.000 0.000 0.042(2)
Cu3 0.0316(10) 0.0788(15) 0.0378(10) 0.0194(10) -0.0045(8) -0.0029(10)
Cu4 0.0165(8) 0.0176(8) 0.0069(7) 0.000 0.000 0.0047(7)
Cu5 0.0299(10) 0.0133(8) 0.0226(9) 0.000 0.000 0.0016(8)
Cu6 0.0235(6) 0.0140(5) 0.0104(5) -0.0109(4) 0.0002(5) -0.0028(5)
N1 0.058(4) 0.060(4) 0.059(4) 0.001(2) 0.000(2) 0.000(2)
N2 0.054(4) 0.053(4) 0.053(4) 0.000(2) -0.001(2) 0.001(2)
N3 0.062(5) 0.063(5) 0.062(4) 0.001(2) 0.000(2) 0.000(2)
N4 0.044(3) 0.046(3) 0.044(3) -0.0008(19) -0.0003(19) 0.0004(19)
N5 0.037(4) 0.038(4) 0.037(4) 0.000 0.000 -0.002(2)
N6 0.018(2) 0.017(2) 0.017(2) -0.0020(17) -0.0007(17) -0.0009(17)
N7 0.010(2) 0.007(2) 0.0082(19) -0.0014(16) 0.0014(16) -0.0004(16)
N8 0.009(2) 0.007(2) 0.007(2) 0.0017(16) -0.0033(16) 0.0017(16)
N9 0.0054(19) 0.006(2) 0.006(2) 0.0014(16) 0.0003(16) 0.0002(16)
N10 0.033(7) 0.001(4) 0.010(5) 0.000 0.000 -0.001(4)
C1 0.053(5) 0.054(5) 0.054(5) 0.001(2) 0.000(2) 0.000(2)
C2 0.068(6) 0.068(6) 0.067(6) 0.001(2) 0.000(2) 0.001(2)
C3 0.037(3) 0.035(3) 0.039(3) -0.0009(19) -0.0019(19) 0.0024(19)
C4 0.016(2) 0.015(2) 0.014(2) -0.0033(18) 0.0004(18) 0.0003(18)
C5 0.016(2) 0.012(2) 0.015(2) 0.0019(17) 0.0001(18) 0.0016(18)
C6 0.005(2) 0.002(2) 0.005(2) -0.0003(17) 0.0001(16) -0.0010(16)

loop_
_atom_type_symbol
_atom_type_description
_atom_type_scat_dispersion_real
_atom_type_scat_dispersion_imag
_atom_type_scat_source
C C 0.0033 0.0016 'International Tables Vol C Tables 4.2.6.8 and 6.1.1.4'
N N 0.0061 0.0033 'International Tables Vol C Tables 4.2.6.8 and 6.1.1.4'
O O 0.0106 0.0060 'International Tables Vol C Tables 4.2.6.8 and 6.1.1.4'
Cu Cu 0.3201 1.2651 'International Tables Vol C Tables 4.2.6.8 and 6.1.1.4'
H H 0.0000 0.0000 'International Tables Vol C Tables 4.2.6.8 and 6.1.1.4'

loop_
_geom_angle_atom_site_label_1
_geom_angle_atom_site_label_2
_geom_angle_atom_site_label_3
_geom_angle
_geom_angle_site_symmetry_1
_geom_angle_site_symmetry_3
N1 Cu1 N1 118.3(10) 2_655 .
N1 Cu1 N5 120.8(5) 2_655 3
N1 Cu1 N5 120.8(5) . 3
N3 Cu2 N3 171.8(11) 14 .
N2 Cu3 N4 173.5(7) . .
N10 Cu4 N6 120.7(3) 3 .
N10 Cu4 N6 120.7(3) 3 14
N6 Cu4 N6 118.5(5) . 14
N7 Cu5 N7 176.6(5) . 2
N9 Cu6 N8 173.0(3) . .
C1 N1 C2 98.1(9) . .
C1 N1 Cu1 133.6(12) . .
C2 N1 Cu1 127.8(12) . .
C1 N2 N3 105.7(16) . .
C1 N2 Cu3 127.8(14) . .
N3 N2 Cu3 126.4(13) . .
C2 N3 N2 111.8(17) . .
C2 N3 Cu2 125.3(14) . .
N2 N3 Cu2 121.3(13) . .
C3 N4 N4 100.7(9) . 14
C3 N4 Cu3 137.4(12) . .
N4 N4 Cu3 121.8(4) 14 .
C3 N5 C3 105.6(18) 14 .
C3 N5 Cu1 127.2(9) 14 11_454
C3 N5 Cu1 127.2(9) . 11_454
C5 N6 C4 103.0(8) . .
C5 N6 Cu4 130.5(7) . .
C4 N6 Cu4 126.5(7) . .
C4 N7 N8 107.6(7) . .
C4 N7 Cu5 130.4(7) . .
N8 N7 Cu5 122.0(6) . .
C5 N8 N7 105.5(7) . .
C5 N8 Cu6 132.8(7) . .
N7 N8 Cu6 121.7(6) . .
C6 N9 N9 106.9(4) . 2
C6 N9 Cu6 129.9(6) . .
N9 N9 Cu6 123.1(2) 2 .
C6 N10 C6 103.8(10) 2 .
C6 N10 Cu4 128.1(5) 2 11_454
C6 N10 Cu4 128.1(5) . 11_454
N2 C1 N1 115.1(15) . .
N2 C1 H1 122.5 . .
N1 C1 H1 122.5 . .
N3 C2 N1 109.1(14) . .
N3 C2 H2 125.5 . .
N1 C2 H2 125.5 . .
N5 C3 N4 116.5(15) . .
N5 C3 C3 37.2(9) . 14
N4 C3 C3 79.3(9) . 14
N5 C3 H3 121.7 . .
N4 C3 H3 121.7 . .
C3 C3 H3 158.9 14 .
N7 C4 N6 109.6(8) . .
N7 C4 H4 125.2 . .
N6 C4 H4 125.2 . .
N8 C5 N6 114.2(9) . .
N8 C5 H5 122.9 . .
N6 C5 H5 122.9 . .
N9 C6 N10 111.0(7) . .
N9 C6 H6 124.5 . .
N10 C6 H6 124.5 . .

loop_
_geom_bond_atom_site_label_1
_geom_bond_atom_site_label_2
_geom_bond_distance
_geom_bond_site_symmetry_2
Cu1 N1 1.951(5) 2_655
Cu1 N1 1.951(5) .
Cu1 N5 2.036(18) 3
Cu2 N3 1.913(18) 14
Cu2 N3 1.913(18) .
Cu3 N2 1.839(16) .
Cu3 N4 1.845(13) .
Cu4 N10 1.972(11) 3
Cu4 N6 1.975(9) .
Cu4 N6 1.975(9) 14
Cu5 N7 1.865(7) .
Cu5 N7 1.865(7) 2
Cu6 N9 1.849(7) .
Cu6 N8 1.869(7) .
N1 C1 1.43(2) .
N1 C2 1.43(2) .
N2 C1 1.25(2) .
N2 N3 1.34(2) .
N3 C2 1.30(3) .
N4 C3 1.276(18) .
N4 N4 1.53(3) 14
N5 C3 1.260(17) 14
N5 C3 1.260(17) .
N5 Cu1 2.036(18) 11_454
N6 C5 1.339(13) .
N6 C4 1.419(13) .
N7 C4 1.292(12) .
N7 N8 1.425(10) .
N8 C5 1.280(12) .
N9 C6 1.325(10) .
N9 N9 1.404(13) 2
N10 C6 1.385(9) 2
N10 C6 1.385(9) .
N10 Cu4 1.972(11) 11_454
C1 H1 0.9500 .
C2 H2 0.9500 .
C3 C3 2.01(3) 14
C3 H3 0.9500 .
C4 H4 0.9500 .
C5 H5 0.9500 .
C6 H6 0.9500 .

loop_
_geom_torsion_atom_site_label_1
_geom_torsion_atom_site_label_2
_geom_torsion_atom_site_label_3
_geom_torsion_atom_site_label_4
_geom_torsion
_geom_torsion_site_symmetry_1
_geom_torsion_site_symmetry_4
N1 Cu1 N1 C1 0.8(12) 2_655 .
N5 Cu1 N1 C1 -179.2(12) 3 .
N1 Cu1 N1 C2 -169.9(17) 2_655 .
N5 Cu1 N1 C2 10.1(18) 3 .
N4 Cu3 N2 C1 -175(5) . .
N4 Cu3 N2 N3 1(7) . .
C1 N2 N3 C2 -4(2) . .
Cu3 N2 N3 C2 178.6(14) . .
C1 N2 N3 Cu2 -170.8(12) . .
Cu3 N2 N3 Cu2 12(2) . .
N3 Cu2 N3 C2 -174.2(18) 14 .
N3 Cu2 N3 N2 -9.8(13) 14 .
N2 Cu3 N4 C3 172(5) . .
N2 Cu3 N4 N4 -4(7) . 14
N10 Cu4 N6 C5 174.3(8) 3 .
N6 Cu4 N6 C5 -5.7(8) 14 .
N10 Cu4 N6 C4 -7.2(9) 3 .
N6 Cu4 N6 C4 172.8(9) 14 .
N7 Cu5 N7 C4 -177.3(9) 2 .
N7 Cu5 N7 N8 4.2(6) 2 .
C4 N7 N8 C5 -1.6(10) . .
Cu5 N7 N8 C5 177.2(7) . .
C4 N7 N8 Cu6 179.4(6) . .
Cu5 N7 N8 Cu6 -1.8(9) . .
N9 Cu6 N8 C5 139(3) . .
N9 Cu6 N8 N7 -42(3) . .
N8 Cu6 N9 C6 -144(3) . .
N8 Cu6 N9 N9 39(3) . 2
N3 N2 C1 N1 3.5(16) . .
Cu3 N2 C1 N1 -179.6(13) . .
C2 N1 C1 N2 -1.4(15) . .
Cu1 N1 C1 N2 -174.0(14) . .
N2 N3 C2 N1 4(2) . .
Cu2 N3 C2 N1 169.4(12) . .
C1 N1 C2 N3 -1.4(19) . .
Cu1 N1 C2 N3 171.8(14) . .
C3 N5 C3 N4 0.1(10) 14 .
Cu1 N5 C3 N4 -179.9(10) 11_454 .
Cu1 N5 C3 C3 180.000(4) 11_454 14
N4 N4 C3 N5 0(2) 14 .
Cu3 N4 C3 N5 -177.4(11) . .
N4 N4 C3 C3 -0.1(15) 14 14
Cu3 N4 C3 C3 -177.3(15) . 14
N8 N7 C4 N6 -0.2(10) . .
Cu5 N7 C4 N6 -178.8(6) . .
C5 N6 C4 N7 1.8(11) . .
Cu4 N6 C4 N7 -177.0(7) . .
N7 N8 C5 N6 2.9(11) . .
Cu6 N8 C5 N6 -178.3(7) . .
C4 N6 C5 N8 -3.0(12) . .
Cu4 N6 C5 N8 175.7(7) . .
N9 N9 C6 N10 -4.8(11) 2 .
Cu6 N9 C6 N10 177.6(5) . .
C6 N10 C6 N9 1.9(4) 2 .
Cu4 N10 C6 N9 -178.1(4) 11_454 .

loop_
_platon_squeeze_void_nr
_platon_squeeze_void_average_x
_platon_squeeze_void_average_y
_platon_squeeze_void_average_z
_platon_squeeze_void_volume
_platon_squeeze_void_count_electrons
1 -0.035 0.500 0.099 207.8 168.8
2 -0.052 0.000 0.099 207.8 168.8
3 -0.076 0.250 0.349 207.8 171.3
4 0.008 0.750 0.349 207.8 171.3
5 -0.035 0.000 0.599 207.8 168.8
6 -0.052 0.500 0.599 207.8 168.8
7 0.008 0.250 0.849 207.8 171.3
8 -0.076 0.750 0.849 207.8 171.3
